data_4349222
loop_
_publ_author_name
'Hayashi, Akio'
'Ota, Hiromi'
'L\'opez, Xavier'
'Hiyoshi, Norihito'
'Tsunoji, Nao'
'Sano, Tsuneji'
'Sadakane, Masahiro'

_publ_section_title
;
 Encapsulation of Two Potassium Cations in Preyssler-Type
 Phosphotungstates: Preparation, Structural Characterization, Thermal
 Stability, Activity as an Acid Catalyst, and HAADF-STEM Images.
;
_journal_issue 21
_journal_name_full 'Inorganic chemistry'
_journal_page_first 11583
_journal_page_last 11592
_journal_paper_doi 10.1021/acs.inorgchem.6b02116
_journal_volume 55
_journal_year 2016
_chemical_formula_moiety 'C40 H120 K2 O130 P5 S20 W30'
_chemical_formula_sum 'C40 H120 K2 O130 P5 S20 W30'
_chemical_formula_weight 9071.08
_space_group_crystal_system monoclinic
_space_group_IT_number 15
_space_group_name_Hall '-C 2yc'
_space_group_name_H-M_alt 'C 1 2/c 1'
_atom_sites_solution_primary direct
_atom_sites_solution_secondary difmap
_cell_angle_alpha 90.0000
_cell_angle_beta 94.470(7)
_cell_angle_gamma 90.0000
_cell_formula_units_Z 4
_cell_length_a 22.601(9)
_cell_length_b 30.731(13)
_cell_length_c 28.208(12)
_cell_measurement_reflns_used 22046
_cell_measurement_temperature 100
_cell_measurement_theta_max 27.50
_cell_measurement_theta_min 3.00
_cell_volume 19532(14)
_computing_cell_refinement 'CrystalClear-SM Expert 2.0 r16'
_computing_data_collection 'CrystalClear-SM Expert 2.0 r16 (Rigaku, 2014)'
_computing_data_reduction 'CrystalClear-SM Expert 2.0 r16'
_computing_molecular_graphics 'CrystalStructure 4.2'
_computing_publication_material 'CrystalStructure 4.2 (Rigaku, 2015)'
_computing_structure_refinement 'SHELXL Version 2013/4 (Sheldrick, 2008)'
_computing_structure_solution 'SHELXS97 (Sheldrick, 2008)'
_diffrn_ambient_temperature 100
_diffrn_detector_area_resol_mean 7.111
_diffrn_measured_fraction_theta_full 0.998
_diffrn_measured_fraction_theta_max 0.996
_diffrn_measurement_device_type 'Rigaku Saturn724'
_diffrn_measurement_method \w
_diffrn_radiation_type 'Mo K\a'
_diffrn_radiation_wavelength 0.71075
_diffrn_reflns_av_R_equivalents 0.0621
_diffrn_reflns_Laue_measured_fraction_full 0.998
_diffrn_reflns_Laue_measured_fraction_max 0.996
_diffrn_reflns_limit_h_max 29
_diffrn_reflns_limit_h_min -29
_diffrn_reflns_limit_k_max 39
_diffrn_reflns_limit_k_min -39
_diffrn_reflns_limit_l_max 36
_diffrn_reflns_limit_l_min -36
_diffrn_reflns_number 105306
_diffrn_reflns_point_group_measured_fraction_full 0.998
_diffrn_reflns_point_group_measured_fraction_max 0.996
_diffrn_reflns_theta_full 25.242
_diffrn_reflns_theta_max 27.498
_diffrn_reflns_theta_min 3.021
_diffrn_standards_number 0
_exptl_absorpt_coefficient_mu 17.992
_exptl_absorpt_correction_T_max 0.237
_exptl_absorpt_correction_T_min 0.147
_exptl_absorpt_correction_type multi-scan
_exptl_absorpt_process_details 'REQAB (Rigaku, 1998)'
_exptl_crystal_colour colorless
_exptl_crystal_density_diffrn 3.084
_exptl_crystal_density_method 'not measured'
_exptl_crystal_description prism
_exptl_crystal_F_000 16212.00
_exptl_crystal_size_max 0.200
_exptl_crystal_size_mid 0.090
_exptl_crystal_size_min 0.080
_refine_diff_density_max 3.72
_refine_diff_density_min -6.21
_refine_ls_extinction_method none
_refine_ls_goodness_of_fit_ref 1.066
_refine_ls_hydrogen_treatment undef
_refine_ls_number_parameters 1006
_refine_ls_number_reflns 22342
_refine_ls_number_restraints 1411
_refine_ls_R_factor_all 0.0466
_refine_ls_R_factor_gt 0.0400
_refine_ls_shift/su_max 0.003
_refine_ls_structure_factor_coef Fsqd
_refine_ls_weighting_details 'w = 1/[\s^2^(Fo^2^)+(0.0399P)^2^+359.8053P] where P=(Fo^2^+2Fc^2^)/3'
_refine_ls_weighting_scheme calc
_refine_ls_wR_factor_gt 0.0915
_refine_ls_wR_factor_ref 0.0952
_reflns_Friedel_coverage 0.000
_reflns_number_gt 19956
_reflns_number_total 22342
_reflns_threshold_expression F^2^>2.0\s(F^2^)
_cod_data_source_file ic6b02116_si_003.cif
_cod_data_source_block 249_1220a
_cod_database_code 4349222
_shelxl_version_number 2013-4

loop_
_space_group_symop_operation_xyz
'x, y, z'
'-x, y, -z+1/2'
'x+1/2, y+1/2, z'
'-x+1/2, y+1/2, -z+1/2'
'-x, -y, -z'
'x, -y, z-1/2'
'-x+1/2, -y+1/2, -z'
'x+1/2, -y+1/2, z-1/2'

loop_
_atom_site_label
_atom_site_type_symbol
_atom_site_fract_x
_atom_site_fract_y
_atom_site_fract_z
_atom_site_U_iso_or_equiv
_atom_site_adp_type
_atom_site_occupancy
_atom_site_site_symmetry_order
_atom_site_calc_flag
_atom_site_refinement_flags_posn
_atom_site_refinement_flags_adp
_atom_site_refinement_flags_occupancy
_atom_site_disorder_assembly
_atom_site_disorder_group
S711 S 0.5575(2) -0.27657(18) 0.98933(18) 0.015 Uiso 0.423(4) 1 d . U P A 1
O711 O 0.5758(6) -0.3074(5) 1.0189(5) 0.015 Uiso 0.423(4) 1 d . U P A 1
C701 C 0.5844(4) -0.2674(3) 0.9502(3) 0.015 Uiso 1 1 d . U . . .
C702 C 0.5706(4) -0.2322(3) 1.0306(3) 0.015 Uiso 1 1 d . U . . .
S721 S 0.60441(17) -0.21881(13) 0.98669(13) 0.015 Uiso 0.577(4) 1 d . U P A 2
O721 O 0.6659(5) -0.2307(4) 1.0101(4) 0.015 Uiso 0.577(4) 1 d . U P A 2
W1 W 0.60079(2) 0.09481(2) 0.78842(2) 0.01490(8) Uani 1 1 d . U . . .
W2 W 0.27310(2) -0.10215(2) 0.86834(2) 0.01064(7) Uani 1 1 d . U . . .
W3 W 0.21811(2) -0.09597(2) 0.75590(2) 0.01649(8) Uani 1 1 d . U . . .
W4 W 0.37076(2) -0.18313(2) 0.65357(2) 0.00829(7) Uani 1 1 d . U . . .
W5 W 0.32210(2) -0.22005(2) 0.85566(2) 0.01062(7) Uani 1 1 d . U . . .
W6 W 0.42771(2) -0.06401(2) 0.89601(2) 0.00831(7) Uani 1 1 d . U . . .
W7 W 0.39006(2) -0.28780(2) 0.71517(2) 0.01133(7) Uani 1 1 d . U . . .
W8 W 0.27138(2) 0.02232(2) 0.74231(2) 0.01409(8) Uani 1 1 d . U . . .
W9 W 0.26654(2) -0.21303(2) 0.74345(2) 0.01321(8) Uani 1 1 d . U . . .
W10 W 0.45374(2) -0.28737(2) 0.82533(2) 0.01066(7) Uani 1 1 d . U . . .
W11 W 0.32137(2) -0.06664(2) 0.66553(2) 0.00900(7) Uani 1 1 d . U . . .
W12 W 0.55392(2) 0.00762(2) 0.86549(2) 0.00863(7) Uani 1 1 d . U . . .
W13 W 0.44329(2) 0.09155(2) 0.82648(2) 0.01343(8) Uani 1 1 d . U . . .
W14 W 0.47338(2) -0.18052(2) 0.88470(2) 0.00834(7) Uani 1 1 d . U . . .
W15 W 0.31649(2) 0.01810(2) 0.85715(2) 0.01567(8) Uani 1 1 d . U . . .
K1 K 0.47449(8) -0.09731(6) 0.69369(6) 0.0098(3) Uani 1 1 d . U . . .
S911 S 0.30746(11) 0.18280(8) 0.87811(9) 0.0203(5) Uani 1 1 d . U . . .
S921 S 0.37877(11) 0.08289(8) 0.99151(8) 0.0174(5) Uani 1 1 d . U . . .
S931 S 0.63252(13) 0.16026(9) 0.95115(9) 0.0278(6) Uani 1 1 d . U . . .
S941 S 0.76831(10) 0.12100(8) 0.84962(8) 0.0160(5) Uani 1 1 d . U . . .
S951 S 0.07731(13) -0.23325(10) 0.65652(11) 0.0367(7) Uani 1 1 d . U . . .
S961 S 0.24499(17) -0.1403(2) 0.54374(19) 0.101(2) Uani 1 1 d . U . . .
S971 S 0.28777(12) -0.00078(8) 0.53820(9) 0.0219(5) Uani 1 1 d . U . . .
S981 S 0.3664(2) -0.27480(14) 1.00371(14) 0.0614(11) Uani 1 1 d . U . . .
S991 S 0.12302(14) -0.22850(14) 0.81449(11) 0.0488(9) Uani 1 1 d . U . . .
P1 P 0.36097(9) -0.06203(7) 0.78372(7) 0.0079(4) Uani 1 1 d . U . . .
P2 P 0.41420(9) -0.19048(7) 0.77098(7) 0.0073(4) Uani 1 1 d . U . . .
P3 P 0.5000 0.01748(10) 0.7500 0.0080(6) Uani 1 2 d S TU P . .
O1 O 0.2092(3) 0.0475(2) 0.7166(2) 0.0170(13) Uani 1 1 d . U . . .
O2 O 0.2615(3) 0.0392(2) 0.8078(2) 0.0135(12) Uani 1 1 d . U . . .
O3 O 0.2921(3) 0.0458(2) 0.9046(2) 0.0175(13) Uani 1 1 d . U . . .
O4 O 0.3889(2) -0.03705(18) 0.64551(19) 0.0088(11) Uani 1 1 d . U . . .
O5 O 0.2949(3) -0.01228(19) 0.6926(2) 0.0114(11) Uani 1 1 d . U . . .
O6 O 0.3405(3) -0.01378(18) 0.78850(19) 0.0088(11) Uani 1 1 d . U . . .
O7 O 0.3843(3) -0.01136(19) 0.8856(2) 0.0110(11) Uani 1 1 d . U . . .
O8 O 0.2761(2) -0.06258(19) 0.6137(2) 0.0115(12) Uani 1 1 d . U . . .
O9 O 0.2227(3) -0.0326(2) 0.7584(2) 0.0143(12) Uani 1 1 d . U . . .
O10 O 0.3749(2) -0.07090(18) 0.73282(19) 0.0088(11) Uani 1 1 d . U . . .
O11 O 0.4145(2) -0.06980(18) 0.81856(19) 0.0084(11) Uani 1 1 d . U . . .
O12 O 0.4380(3) -0.06109(19) 0.9571(2) 0.0118(12) Uani 1 1 d . U . . .
O13 O 0.4649(2) -0.11973(18) 0.88931(19) 0.0089(11) Uani 1 1 d . U . . .
O14 O 0.3515(3) -0.09268(19) 0.8935(2) 0.0104(11) Uani 1 1 d . U . . .
O15 O 0.2727(3) -0.0344(2) 0.8648(2) 0.0130(11) Uani 1 1 d . U . . .
O16 O 0.3085(3) -0.09183(18) 0.7966(2) 0.0095(11) Uani 1 1 d . U . . .
O17 O 0.2605(3) -0.09331(19) 0.7018(2) 0.0126(11) Uani 1 1 d . U . . .
O18 O 0.3544(2) -0.12130(18) 0.65452(19) 0.0090(11) Uani 1 1 d . U . . .
O19 O 0.4459(2) -0.17205(18) 0.63236(19) 0.0074(11) Uani 1 1 d . U . . .
O20 O 0.3328(2) -0.1937(2) 0.5994(2) 0.0117(12) Uani 1 1 d . U . . .
O21 O 0.4151(2) -0.16836(18) 0.72301(19) 0.0071(10) Uani 1 1 d . U . . .
O22 O 0.2059(3) -0.09814(19) 0.8223(2) 0.0119(11) Uani 1 1 d . U . . .
O23 O 0.2326(3) -0.1591(2) 0.7572(2) 0.0119(11) Uani 1 1 d . U . . .
O24 O 0.3022(2) -0.19086(18) 0.69072(19) 0.0084(11) Uani 1 1 d . U . . .
O25 O 0.3894(3) -0.24176(19) 0.66954(19) 0.0099(11) Uani 1 1 d . U . . .
O26 O 0.3492(2) -0.19112(18) 0.7862(2) 0.0090(11) Uani 1 1 d . U . . .
O27 O 0.4537(2) -0.16758(18) 0.80907(19) 0.0081(11) Uani 1 1 d . U . . .
O28 O 0.2842(3) -0.16058(19) 0.8594(2) 0.0110(11) Uani 1 1 d . U . . .
O29 O 0.3911(3) -0.19036(19) 0.8838(2) 0.0115(11) Uani 1 1 d . U . . .
O30 O 0.4800(3) -0.24000(19) 0.8629(2) 0.0108(11) Uani 1 1 d . U . . .
O31 O 0.4911(3) -0.1917(2) 0.9439(2) 0.0146(13) Uani 1 1 d . U . . .
O32 O 0.2900(3) -0.2397(2) 0.9049(2) 0.0132(12) Uani 1 1 d . U . . .
O33 O 0.2602(3) -0.23345(19) 0.8077(2) 0.0104(11) Uani 1 1 d . U . . .
O34 O 0.2047(3) -0.2380(2) 0.7165(2) 0.0165(13) Uani 1 1 d . U . . .
O35 O 0.3190(3) -0.26529(19) 0.7344(2) 0.0120(11) Uani 1 1 d . U . . .
O36 O 0.1454(3) -0.0996(2) 0.7330(2) 0.0189(14) Uani 1 1 d . U . . .
O37 O 0.2345(3) -0.1027(2) 0.9187(2) 0.0137(12) Uani 1 1 d . U . . .
O38 O 0.4337(2) -0.23885(18) 0.76686(19) 0.0078(10) Uani 1 1 d . U . . .
O39 O 0.3707(3) -0.26575(19) 0.8422(2) 0.0115(11) Uani 1 1 d . U . . .
O40 O 0.3624(3) -0.3307(2) 0.6812(2) 0.0152(13) Uani 1 1 d . U . . .
O41 O 0.4100(3) -0.31831(18) 0.77327(19) 0.0092(11) Uani 1 1 d . U . . .
O42 O 0.5258(3) -0.29583(19) 0.7999(2) 0.0113(12) Uani 1 1 d . U . . .
O43 O 0.4566(3) -0.32872(19) 0.8667(2) 0.0132(12) Uani 1 1 d . U . . .
O44 O 0.3281(3) 0.06494(19) 0.7340(2) 0.0132(12) Uani 1 1 d . U . . .
O45 O 0.3738(3) 0.0631(2) 0.8384(2) 0.0150(12) Uani 1 1 d . U . . .
O46 O 0.5231(3) 0.1096(2) 0.8037(2) 0.0127(12) Uani 1 1 d . U . . .
O47 O 0.5525(3) 0.04791(19) 0.7370(2) 0.0108(11) Uani 1 1 d . U . . .
O48 O 0.5997(2) 0.04878(19) 0.83308(19) 0.0094(11) Uani 1 1 d . U . . .
O49 O 0.4800(2) -0.00982(18) 0.70679(19) 0.0087(11) Uani 1 1 d . U . . .
O50 O 0.5814(3) 0.0199(2) 0.9226(2) 0.0137(12) Uani 1 1 d . U . . .
O51 O 0.4997(3) -0.03693(19) 0.8811(2) 0.0108(11) Uani 1 1 d . U . . .
O52 O 0.4907(2) 0.04944(19) 0.8603(2) 0.0097(11) Uani 1 1 d . U . . .
O53 O 0.4420(3) 0.1333(2) 0.8667(2) 0.0151(13) Uani 1 1 d . U . . .
O54 O 0.6394(3) 0.1344(2) 0.8204(2) 0.0154(13) Uani 1 1 d . U . . .
O55 O 0.5922(3) 0.12279(19) 0.7276(2) 0.0121(12) Uani 1 1 d . U . . .
O911 O 0.2985(4) 0.1482(3) 0.9153(3) 0.0353(19) Uani 1 1 d . U . . .
O921 O 0.3890(4) 0.1226(2) 0.9597(2) 0.0300(17) Uani 1 1 d . U . . .
O931 O 0.6828(4) 0.1307(3) 0.9403(3) 0.0374(19) Uani 1 1 d . U . . .
O941 O 0.7572(3) 0.1565(2) 0.8882(2) 0.0261(16) Uani 1 1 d . U . . .
O951 O 0.0132(4) -0.2318(3) 0.6322(3) 0.052(2) Uani 1 1 d . U . . .
O961 O 0.2386(6) -0.1915(6) 0.5136(5) 0.108(4) Uani 1 1 d . U . . .
O971 O 0.2238(4) -0.0152(3) 0.5220(3) 0.0333(18) Uani 1 1 d . U . . .
O981 O 0.4105(6) -0.2854(4) 1.0454(4) 0.083(3) Uani 1 1 d . U . . .
O991 O 0.0547(4) -0.2321(4) 0.8063(3) 0.063(3) Uani 1 1 d . U . . .
C911 C 0.2803(5) 0.1583(3) 0.8228(3) 0.023(2) Uani 1 1 d . U . . .
C912 C 0.2486(5) 0.2202(3) 0.8854(3) 0.021(2) Uani 1 1 d . U . . .
C921 C 0.4079(5) 0.1011(3) 1.0484(3) 0.022(2) Uani 1 1 d . U . . .
C922 C 0.4366(5) 0.0466(3) 0.9775(4) 0.027(2) Uani 1 1 d . U . . .
C931 C 0.6312(6) 0.1578(4) 1.0145(4) 0.037(3) Uani 1 1 d . U . . .
C932 C 0.5662(6) 0.1298(5) 0.9353(5) 0.048(3) Uani 1 1 d . U . . .
C941 C 0.8453(4) 0.1091(3) 0.8625(4) 0.023(2) Uani 1 1 d . U . . .
C942 C 0.7729(4) 0.1530(3) 0.7968(3) 0.021(2) Uani 1 1 d . U . . .
C951 C 0.0748(5) -0.2763(4) 0.6988(4) 0.034(2) Uani 1 1 d . U . . .
C952 C 0.0803(6) -0.1882(4) 0.6954(5) 0.048(3) Uani 1 1 d . U . . .
C961 C 0.2042(5) -0.1520(5) 0.5946(6) 0.057(3) Uani 1 1 d . U . . .
C962 C 0.2007(7) -0.1007(8) 0.5193(9) 0.126(7) Uani 1 1 d . U . . .
C971 C 0.2775(4) 0.0370(3) 0.5845(3) 0.0178(18) Uani 1 1 d . U . . .
C972 C 0.3069(5) 0.0349(3) 0.4919(3) 0.027(2) Uani 1 1 d . U . . .
C981 C 0.3925(6) -0.3036(5) 0.9556(4) 0.051(4) Uani 1 1 d . U . . .
C982 C 0.3004(7) -0.3052(6) 1.0109(5) 0.069(4) Uani 1 1 d . U . . .
C991 C 0.1353(6) -0.1808(4) 0.8478(6) 0.059(4) Uani 1 1 d . U . . .
C992 C 0.1426(6) -0.2661(4) 0.8596(5) 0.042(3) Uani 1 1 d . U . . .

loop_
_atom_site_aniso_label
_atom_site_aniso_U_11
_atom_site_aniso_U_22
_atom_site_aniso_U_33
_atom_site_aniso_U_23
_atom_site_aniso_U_13
_atom_site_aniso_U_12
W1 0.0209(2) 0.01034(18) 0.01232(17) 0.00046(13) -0.00564(14) -0.00916(14)
W2 0.00743(16) 0.01291(17) 0.01140(16) 0.00045(13) -0.00047(12) -0.00124(13)
W3 0.00609(17) 0.0293(2) 0.01346(17) 0.00219(15) -0.00333(13) -0.00394(15)
W4 0.00744(16) 0.00828(16) 0.00841(15) -0.00025(12) -0.00413(12) -0.00176(12)
W5 0.00776(16) 0.01331(17) 0.01051(16) 0.00198(13) -0.00121(12) -0.00220(13)
W6 0.00842(16) 0.00790(16) 0.00813(15) -0.00046(12) -0.00236(12) 0.00002(12)
W7 0.01519(18) 0.00673(16) 0.01123(16) -0.00087(13) -0.00421(13) -0.00334(13)
W8 0.01370(18) 0.01321(18) 0.01433(17) -0.00019(14) -0.00548(13) 0.00830(14)
W9 0.00733(16) 0.0209(2) 0.01086(16) -0.00013(14) -0.00249(12) -0.00635(14)
W10 0.01350(17) 0.00644(16) 0.01135(16) 0.00149(12) -0.00339(13) -0.00126(13)
W11 0.00708(16) 0.00905(16) 0.01006(15) 0.00129(12) -0.00460(12) 0.00042(12)
W12 0.00842(16) 0.00813(16) 0.00867(15) -0.00083(12) -0.00367(12) -0.00062(12)
W13 0.01792(19) 0.00981(17) 0.01177(16) -0.00239(13) -0.00387(14) 0.00613(14)
W14 0.00867(16) 0.00781(16) 0.00801(15) 0.00036(12) -0.00273(12) -0.00005(12)
W15 0.01857(19) 0.01589(19) 0.01197(17) -0.00195(14) -0.00247(14) 0.01112(15)
K1 0.0067(8) 0.0083(9) 0.0141(9) -0.0015(7) -0.0017(7) -0.0018(6)
S911 0.0171(12) 0.0209(13) 0.0214(12) 0.0015(10) -0.0077(9) 0.0044(10)
S921 0.0196(12) 0.0163(11) 0.0152(10) 0.0004(9) -0.0066(9) 0.0004(9)
S931 0.0364(15) 0.0284(14) 0.0190(12) 0.0032(11) 0.0045(11) -0.0012(12)
S941 0.0159(11) 0.0157(11) 0.0161(10) 0.0003(9) -0.0014(9) -0.0065(9)
S951 0.0285(15) 0.0370(17) 0.0448(17) 0.0025(14) 0.0036(13) 0.0030(13)
S961 0.0281(19) 0.161(5) 0.109(4) 0.105(3) -0.031(2) -0.034(3)
S971 0.0296(14) 0.0170(12) 0.0197(12) 0.0013(9) 0.0056(10) 0.0015(10)
S981 0.066(3) 0.067(3) 0.050(2) -0.0273(19) 0.0010(18) 0.002(2)
S991 0.0232(15) 0.094(3) 0.0284(15) 0.0121(17) 0.0001(12) -0.0035(17)
P1 0.0075(10) 0.0061(10) 0.0095(10) -0.0004(8) -0.0029(8) 0.0008(8)
P2 0.0058(9) 0.0071(10) 0.0084(9) -0.0003(8) -0.0028(7) -0.0010(8)
P3 0.0048(13) 0.0079(14) 0.0106(14) 0.000 -0.0034(11) 0.000
O1 0.016(3) 0.018(3) 0.016(3) 0.002(2) -0.003(2) 0.002(2)
O2 0.014(2) 0.012(2) 0.014(2) 0.001(2) -0.0006(19) 0.004(2)
O3 0.024(3) 0.015(3) 0.013(3) 0.001(2) 0.003(2) 0.004(3)
O4 0.007(2) 0.007(2) 0.011(2) 0.0014(19) -0.0034(18) -0.0020(19)
O5 0.013(2) 0.007(2) 0.013(2) 0.0048(19) -0.0030(19) 0.0030(19)
O6 0.009(2) 0.007(2) 0.010(2) 0.0006(18) -0.0022(18) 0.0016(19)
O7 0.007(2) 0.013(2) 0.012(2) -0.0008(19) -0.0004(19) -0.0012(19)
O8 0.004(2) 0.013(3) 0.016(3) 0.002(2) -0.005(2) 0.000(2)
O9 0.012(2) 0.018(2) 0.013(2) 0.001(2) -0.002(2) 0.001(2)
O10 0.007(2) 0.008(2) 0.010(2) 0.0021(18) -0.0030(18) 0.0026(19)
O11 0.008(2) 0.008(2) 0.009(2) 0.0012(19) -0.0025(18) 0.0016(19)
O12 0.013(3) 0.012(3) 0.010(2) -0.005(2) -0.001(2) -0.004(2)
O13 0.008(2) 0.008(2) 0.010(2) -0.0011(18) 0.0000(19) 0.0002(19)
O14 0.009(2) 0.011(2) 0.012(2) 0.0001(19) -0.0005(18) 0.0026(19)
O15 0.014(2) 0.013(2) 0.011(2) -0.0010(19) -0.002(2) 0.001(2)
O16 0.008(2) 0.009(2) 0.011(2) -0.0027(19) -0.0024(18) -0.0016(19)
O17 0.012(2) 0.015(2) 0.011(2) -0.001(2) -0.0038(19) -0.002(2)
O18 0.009(2) 0.009(2) 0.008(2) 0.0018(18) -0.0028(18) -0.0004(18)
O19 0.008(2) 0.005(2) 0.008(2) -0.0003(18) -0.0014(18) -0.0012(18)
O20 0.006(3) 0.015(3) 0.014(3) -0.001(2) -0.003(2) -0.007(2)
O21 0.0066(17) 0.0070(17) 0.0070(16) -0.0002(14) -0.0038(14) -0.0011(15)
O22 0.010(2) 0.012(2) 0.013(2) -0.0015(19) -0.0030(19) -0.002(2)
O23 0.008(2) 0.018(2) 0.010(2) -0.0006(19) -0.0015(19) -0.0034(19)
O24 0.008(2) 0.007(2) 0.010(2) -0.0020(19) -0.0030(18) 0.0012(19)
O25 0.009(2) 0.010(2) 0.011(2) -0.0007(18) 0.0000(19) 0.0002(19)
O26 0.006(2) 0.009(2) 0.013(2) -0.0010(19) 0.0001(18) -0.0005(19)
O27 0.010(2) 0.007(2) 0.007(2) 0.0010(18) -0.0040(18) -0.0018(19)
O28 0.008(2) 0.013(2) 0.012(2) -0.0002(19) -0.0037(19) -0.0030(19)
O29 0.012(2) 0.010(2) 0.012(2) -0.003(2) -0.0005(19) -0.0019(19)
O30 0.008(2) 0.010(2) 0.014(2) 0.0013(19) -0.0015(19) 0.0006(19)
O31 0.021(3) 0.012(3) 0.010(3) 0.000(2) -0.002(2) 0.003(2)
O32 0.011(3) 0.017(3) 0.011(3) -0.001(2) -0.003(2) -0.005(2)
O33 0.009(2) 0.009(2) 0.013(2) 0.0025(19) 0.0002(18) 0.0009(19)
O34 0.013(3) 0.016(3) 0.020(3) 0.000(2) 0.000(2) 0.000(2)
O35 0.015(2) 0.010(2) 0.011(2) 0.0000(19) -0.0018(19) -0.0024(19)
O36 0.013(3) 0.022(3) 0.020(3) -0.001(3) -0.004(2) 0.000(2)
O37 0.010(3) 0.016(3) 0.016(3) -0.004(2) 0.002(2) 0.002(2)
O38 0.005(2) 0.008(2) 0.009(2) 0.0016(18) -0.0027(18) -0.0010(18)
O39 0.010(2) 0.012(2) 0.012(2) 0.0028(19) -0.0024(19) -0.0010(19)
O40 0.014(3) 0.016(3) 0.016(3) 0.000(2) -0.001(2) -0.008(2)
O41 0.009(2) 0.008(2) 0.010(2) -0.0005(18) -0.0022(18) 0.0000(19)
O42 0.012(2) 0.008(2) 0.013(2) 0.000(2) -0.0045(19) 0.000(2)
O43 0.021(3) 0.006(3) 0.011(3) -0.001(2) -0.002(2) 0.002(2)
O44 0.016(2) 0.009(2) 0.014(2) -0.001(2) -0.002(2) 0.003(2)
O45 0.014(2) 0.015(2) 0.015(2) 0.000(2) -0.005(2) 0.005(2)
O46 0.014(2) 0.011(2) 0.013(2) -0.002(2) -0.001(2) 0.000(2)
O47 0.012(2) 0.009(2) 0.011(2) 0.0018(19) -0.0025(19) -0.0008(19)
O48 0.008(2) 0.010(2) 0.009(2) -0.0010(19) -0.0044(19) -0.0025(19)
O49 0.008(2) 0.008(2) 0.009(2) -0.0014(19) -0.0038(18) 0.0011(19)
O50 0.013(3) 0.012(3) 0.015(3) 0.000(2) -0.001(2) 0.003(2)
O51 0.008(2) 0.011(2) 0.013(2) -0.001(2) -0.0016(19) -0.0001(19)
O52 0.009(2) 0.008(2) 0.012(2) -0.0007(19) 0.0003(19) -0.0006(19)
O53 0.014(3) 0.010(3) 0.021(3) -0.003(2) 0.001(2) 0.004(2)
O54 0.017(3) 0.010(3) 0.019(3) -0.001(2) 0.000(2) -0.001(2)
O55 0.012(2) 0.010(2) 0.013(2) 0.000(2) -0.004(2) 0.000(2)
O911 0.049(4) 0.032(4) 0.026(3) 0.010(3) 0.008(3) 0.017(3)
O921 0.048(4) 0.017(3) 0.024(3) 0.003(3) -0.008(3) 0.001(3)
O931 0.046(4) 0.032(4) 0.035(4) -0.001(3) 0.010(3) 0.007(3)
O941 0.032(4) 0.022(3) 0.024(3) -0.009(3) 0.001(3) -0.007(3)
O951 0.045(4) 0.061(5) 0.048(4) 0.002(4) -0.010(4) 0.000(4)
O961 0.081(7) 0.148(7) 0.095(6) 0.015(5) 0.002(5) -0.045(6)
O971 0.035(4) 0.036(4) 0.028(4) -0.001(3) -0.001(3) -0.010(3)
O981 0.079(6) 0.108(7) 0.062(5) -0.022(5) -0.001(4) 0.005(5)
O991 0.035(4) 0.101(6) 0.050(5) -0.001(5) -0.006(4) -0.003(4)
C911 0.024(5) 0.023(5) 0.021(4) -0.005(4) -0.004(4) 0.007(4)
C912 0.028(5) 0.015(5) 0.019(5) -0.005(4) -0.006(4) 0.008(4)
C921 0.026(5) 0.023(5) 0.016(4) -0.010(4) -0.013(4) 0.011(4)
C922 0.027(5) 0.025(5) 0.025(5) -0.012(4) -0.010(4) 0.012(4)
C931 0.044(7) 0.051(8) 0.017(4) -0.001(5) 0.005(4) -0.004(6)
C932 0.038(6) 0.054(8) 0.050(7) -0.021(7) -0.012(6) -0.013(6)
C941 0.016(4) 0.026(5) 0.025(5) -0.002(4) -0.007(4) -0.002(4)
C942 0.027(5) 0.016(5) 0.021(4) 0.007(4) 0.004(4) -0.009(4)
C951 0.022(6) 0.029(5) 0.049(7) 0.000(5) -0.004(5) -0.012(5)
C952 0.033(7) 0.037(6) 0.070(9) -0.015(6) -0.016(6) 0.012(6)
C961 0.020(6) 0.054(8) 0.095(8) 0.037(6) -0.010(6) -0.018(6)
C962 0.026(8) 0.160(11) 0.191(18) 0.153(12) -0.008(10) -0.010(9)
C971 0.014(4) 0.015(5) 0.024(4) 0.004(3) 0.000(4) 0.009(4)
C972 0.050(7) 0.012(5) 0.019(4) 0.003(4) 0.005(5) 0.000(4)
C981 0.055(8) 0.068(10) 0.029(6) -0.010(6) 0.005(5) 0.022(7)
C982 0.054(8) 0.106(13) 0.048(8) 0.004(9) 0.011(6) -0.003(8)
C991 0.032(7) 0.028(6) 0.116(12) 0.016(6) 0.005(7) -0.005(5)
C992 0.041(7) 0.033(6) 0.052(7) 0.003(5) 0.006(5) -0.002(5)

loop_
_atom_type_symbol
_atom_type_description
_atom_type_scat_dispersion_real
_atom_type_scat_dispersion_imag
_atom_type_scat_source
K K 0.2009 0.2494
;
International Tables for Crystallography
(Vol. C, Tables 4.2.6.8 and 6.1.1.4)
;
O O 0.0106 0.0060
;
International Tables for Crystallography
(Vol. C, Tables 4.2.6.8 and 6.1.1.4)
;
P P 0.1023 0.0942
;
International Tables for Crystallography
(Vol. C, Tables 4.2.6.8 and 6.1.1.4)
;
W W -0.8490 6.8722
;
International Tables for Crystallography
(Vol. C, Tables 4.2.6.8 and 6.1.1.4)
;
S S 0.1246 0.1234
;
International Tables for Crystallography
(Vol. C, Tables 4.2.6.8 and 6.1.1.4)
;
C C 0.0033 0.0016
;
International Tables for Crystallography
(Vol. C, Tables 4.2.6.8 and 6.1.1.4)
;
H H 0.0000 0.0000
;
International Tables for Crystallography
(Vol. C, Table 6.1.1.4)
;

loop_
_geom_angle_atom_site_label_1
_geom_angle_atom_site_label_2
_geom_angle_atom_site_label_3
_geom_angle
_geom_angle_site_symmetry_1
_geom_angle_site_symmetry_3
O711 S711 C701 122.7(8) . .
O711 S711 C702 96.3(8) . .
C701 S711 C702 108.2(6) . .
O721 S721 C702 94.5(5) . .
O721 S721 C701 102.7(5) . .
C702 S721 C701 96.6(5) . .
O54 W1 O46 98.8(3) . .
O54 W1 O48 102.2(3) . .
O46 W1 O48 88.2(3) . .
O54 W1 O55 99.6(3) . .
O46 W1 O55 93.7(3) . .
O48 W1 O55 157.6(2) . .
O54 W1 O44 95.9(3) . 2_656
O46 W1 O44 164.8(2) . 2_656
O48 W1 O44 85.4(2) . 2_656
O55 W1 O44 87.2(2) . 2_656
O54 W1 O47 172.0(3) . .
O46 W1 O47 83.6(2) . .
O48 W1 O47 85.4(2) . .
O55 W1 O47 72.6(2) . .
O44 W1 O47 82.2(2) 2_656 .
O37 W2 O28 100.7(3) . .
O37 W2 O14 102.3(3) . .
O28 W2 O14 93.9(2) . .
O37 W2 O22 97.6(3) . .
O28 W2 O22 94.6(2) . .
O14 W2 O22 156.4(2) . .
O37 W2 O15 92.8(3) . .
O28 W2 O15 166.4(2) . .
O14 W2 O15 82.2(2) . .
O22 W2 O15 84.5(2) . .
O37 W2 O16 168.0(3) . .
O28 W2 O16 87.3(2) . .
O14 W2 O16 85.8(2) . .
O22 W2 O16 72.7(2) . .
O15 W2 O16 79.4(2) . .
O36 W3 O17 103.4(3) . .
O36 W3 O22 99.1(3) . .
O17 W3 O22 157.5(3) . .
O36 W3 O9 97.2(3) . .
O17 W3 O9 87.5(3) . .
O22 W3 O9 90.6(2) . .
O36 W3 O23 95.5(3) . .
O17 W3 O23 87.9(2) . .
O22 W3 O23 89.1(2) . .
O9 W3 O23 167.2(2) . .
O36 W3 O16 171.7(3) . .
O17 W3 O16 84.9(2) . .
O22 W3 O16 72.6(2) . .
O9 W3 O16 83.2(2) . .
O23 W3 O16 84.5(2) . .
O20 W4 O19 98.8(2) . .
O20 W4 O25 96.7(3) . .
O19 W4 O25 93.4(2) . .
O20 W4 O18 96.6(3) . .
O19 W4 O18 90.3(2) . .
O25 W4 O18 165.5(2) . .
O20 W4 O24 95.3(2) . .
O19 W4 O24 166.0(2) . .
O25 W4 O24 85.8(2) . .
O18 W4 O24 87.2(2) . .
O20 W4 O21 177.4(2) . .
O19 W4 O21 83.4(2) . .
O25 W4 O21 84.6(2) . .
O18 W4 O21 81.8(2) . .
O24 W4 O21 82.6(2) . .
O20 W4 K1 132.42(19) . .
O19 W4 K1 52.54(17) . .
O25 W4 K1 119.19(18) . .
O18 W4 K1 53.51(17) . .
O24 W4 K1 116.05(17) . .
O21 W4 K1 48.02(15) . .
O32 W5 O39 101.1(3) . .
O32 W5 O33 99.4(3) . .
O39 W5 O33 96.1(2) . .
O32 W5 O29 102.3(3) . .
O39 W5 O29 88.2(3) . .
O33 W5 O29 156.7(2) . .
O32 W5 O28 93.9(3) . .
O39 W5 O28 164.0(2) . .
O33 W5 O28 86.7(2) . .
O29 W5 O28 83.3(2) . .
O32 W5 O26 170.7(2) . .
O39 W5 O26 85.2(2) . .
O33 W5 O26 72.9(2) . .
O29 W5 O26 84.6(2) . .
O28 W5 O26 80.6(2) . .
O12 W6 O7 97.9(3) . .
O12 W6 O51 98.5(3) . .
O7 W6 O51 91.9(2) . .
O12 W6 O13 96.8(3) . .
O7 W6 O13 165.0(2) . .
O51 W6 O13 88.9(2) . .
O12 W6 O14 96.4(3) . .
O7 W6 O14 86.3(2) . .
O51 W6 O14 165.2(2) . .
O13 W6 O14 89.1(2) . .
O12 W6 O11 178.3(2) . .
O7 W6 O11 83.5(2) . .
O51 W6 O11 82.4(2) . .
O13 W6 O11 81.7(2) . .
O14 W6 O11 82.8(2) . .
O12 W6 K1 132.0(2) . 2_656
O7 W6 K1 117.78(17) . 2_656
O51 W6 K1 52.58(17) . 2_656
O13 W6 K1 52.18(16) . 2_656
O14 W6 K1 115.80(17) . 2_656
O11 W6 K1 47.57(15) . 2_656
O40 W7 O35 99.4(3) . .
O40 W7 O41 98.8(3) . .
O35 W7 O41 94.8(2) . .
O40 W7 O25 102.1(3) . .
O35 W7 O25 87.7(2) . .
O41 W7 O25 158.3(2) . .
O40 W7 O42 95.6(3) . 2_656
O35 W7 O42 164.3(2) . 2_656
O41 W7 O42 87.5(2) . 2_656
O25 W7 O42 84.6(2) . 2_656
O40 W7 O38 171.4(3) . .
O35 W7 O38 84.8(2) . .
O41 W7 O38 73.3(2) . .
O25 W7 O38 85.5(2) . .
O42 W7 O38 81.0(2) 2_656 .
O1 W8 O44 100.3(3) . .
O1 W8 O5 102.2(3) . .
O44 W8 O5 93.8(3) . .
O1 W8 O2 97.5(3) . .
O44 W8 O2 93.6(3) . .
O5 W8 O2 157.4(2) . .
O1 W8 O9 91.6(3) . .
O44 W8 O9 168.0(2) . .
O5 W8 O9 83.6(2) . .
O2 W8 O9 84.7(2) . .
O1 W8 O6 167.8(3) . .
O44 W8 O6 88.1(2) . .
O5 W8 O6 85.9(2) . .
O2 W8 O6 73.0(2) . .
O9 W8 O6 80.1(2) . .
O34 W9 O24 101.4(3) . .
O34 W9 O23 98.8(3) . .
O24 W9 O23 92.9(2) . .
O34 W9 O33 98.8(3) . .
O24 W9 O33 158.4(2) . .
O23 W9 O33 91.8(2) . .
O34 W9 O35 93.2(3) . .
O24 W9 O35 84.0(2) . .
O23 W9 O35 168.0(2) . .
O33 W9 O35 87.0(2) . .
O34 W9 O26 170.0(3) . .
O24 W9 O26 85.7(2) . .
O23 W9 O26 87.7(2) . .
O33 W9 O26 73.3(2) . .
O35 W9 O26 80.5(2) . .
O43 W10 O42 99.9(3) . .
O43 W10 O30 101.4(3) . .
O42 W10 O30 94.6(3) . .
O43 W10 O41 98.1(3) . .
O42 W10 O41 92.8(2) . .
O30 W10 O41 157.7(2) . .
O43 W10 O39 93.8(3) . .
O42 W10 O39 166.3(2) . .
O30 W10 O39 82.7(2) . .
O41 W10 O39 85.1(2) . .
O43 W10 O38 169.4(2) . .
O42 W10 O38 86.6(2) . .
O30 W10 O38 86.3(2) . .
O41 W10 O38 73.1(2) . .
O39 W10 O38 79.8(2) . .
O8 W11 O18 98.2(3) . .
O8 W11 O4 98.7(3) . .
O18 W11 O4 92.3(2) . .
O8 W11 O5 95.2(3) . .
O18 W11 O5 166.2(2) . .
O4 W11 O5 89.1(2) . .
O8 W11 O17 94.5(3) . .
O18 W11 O17 90.9(2) . .
O4 W11 O17 165.8(2) . .
O5 W11 O17 84.6(2) . .
O8 W11 O10 177.3(2) . .
O18 W11 O10 83.6(2) . .
O4 W11 O10 83.3(2) . .
O5 W11 O10 82.9(2) . .
O17 W11 O10 83.4(2) . .
O8 W11 K1 134.5(2) . .
O18 W11 K1 54.25(17) . .
O4 W11 K1 54.03(17) . .
O5 W11 K1 117.07(18) . .
O17 W11 K1 118.40(18) . .
O10 W11 K1 48.24(15) . .
O50 W12 O48 97.7(3) . .
O50 W12 O51 97.6(3) . .
O48 W12 O51 164.7(2) . .
O50 W12 O52 97.9(3) . .
O48 W12 O52 87.1(2) . .
O51 W12 O52 90.6(2) . .
O50 W12 O4 96.2(3) . 2_656
O48 W12 O4 90.0(2) . 2_656
O51 W12 O4 88.7(2) . 2_656
O52 W12 O4 165.9(2) . 2_656
O50 W12 O49 178.4(3) . 2_656
O48 W12 O49 83.1(2) . 2_656
O51 W12 O49 81.6(2) . 2_656
O52 W12 O49 83.6(2) . 2_656
O4 W12 O49 82.3(2) 2_656 2_656
O50 W12 K1 131.0(2) . 2_656
O48 W12 K1 116.52(17) . 2_656
O51 W12 K1 51.82(17) . 2_656
O52 W12 K1 116.85(17) . 2_656
O4 W12 K1 52.82(17) 2_656 2_656
O49 W12 K1 47.46(15) 2_656 2_656
O53 W13 O45 100.0(3) . .
O53 W13 O52 102.5(3) . .
O45 W13 O52 92.3(3) . .
O53 W13 O55 97.1(3) . 2_656
O45 W13 O55 94.2(3) . 2_656
O52 W13 O55 158.0(2) . 2_656
O53 W13 O46 93.8(3) . .
O45 W13 O46 166.0(3) . .
O52 W13 O46 82.3(2) . .
O55 W13 O46 86.4(2) 2_656 .
O53 W13 O47 168.2(3) . 2_656
O45 W13 O47 87.3(2) . 2_656
O52 W13 O47 86.4(2) . 2_656
O55 W13 O47 73.0(2) 2_656 2_656
O46 W13 O47 79.4(2) . 2_656
O31 W14 O29 97.8(3) . .
O31 W14 O13 98.5(3) . .
O29 W14 O13 93.1(2) . .
O31 W14 O30 95.8(3) . .
O29 W14 O30 86.8(2) . .
O13 W14 O30 165.5(2) . .
O31 W14 O19 96.6(3) . 2_656
O29 W14 O19 164.9(2) . 2_656
O13 W14 O19 89.3(2) . 2_656
O30 W14 O19 87.2(2) . 2_656
O31 W14 O27 178.0(3) . .
O29 W14 O27 83.7(2) . .
O13 W14 O27 82.7(2) . .
O30 W14 O27 82.9(2) . .
O19 W14 O27 81.8(2) 2_656 .
O31 W14 K1 131.9(2) . 2_656
O29 W14 K1 118.13(18) . 2_656
O13 W14 K1 51.99(17) . 2_656
O30 W14 K1 115.71(17) . 2_656
O19 W14 K1 53.08(16) 2_656 2_656
O27 W14 K1 47.80(15) . 2_656
O3 W15 O7 101.8(3) . .
O3 W15 O2 99.8(3) . .
O7 W15 O2 158.0(2) . .
O3 W15 O15 97.4(3) . .
O7 W15 O15 87.6(3) . .
O2 W15 O15 93.2(3) . .
O3 W15 O45 96.8(3) . .
O7 W15 O45 85.6(2) . .
O2 W15 O45 88.3(3) . .
O15 W15 O45 165.3(2) . .
O3 W15 O6 172.9(3) . .
O7 W15 O6 85.2(2) . .
O2 W15 O6 73.1(2) . .
O15 W15 O6 83.8(2) . .
O45 W15 O6 82.6(2) . .
O11 K1 O27 71.35(18) 2_656 2_656
O11 K1 O10 140.34(18) 2_656 .
O27 K1 O10 140.40(18) 2_656 .
O11 K1 O49 70.93(17) 2_656 .
O27 K1 O49 140.58(18) 2_656 .
O10 K1 O49 71.25(17) . .
O11 K1 O21 140.89(18) 2_656 .
O27 K1 O21 71.37(18) 2_656 .
O10 K1 O21 70.82(17) . .
O49 K1 O21 140.39(18) . .
O11 K1 O13 57.68(16) 2_656 2_656
O27 K1 O13 57.49(16) 2_656 2_656
O10 K1 O13 149.83(18) . 2_656
O49 K1 O13 109.08(17) . 2_656
O21 K1 O13 109.35(17) . 2_656
O11 K1 O51 57.61(17) 2_656 2_656
O27 K1 O51 109.52(17) 2_656 2_656
O10 K1 O51 108.98(17) . 2_656
O49 K1 O51 57.05(17) . 2_656
O21 K1 O51 149.81(17) . 2_656
O13 K1 O51 55.12(16) 2_656 2_656
O11 K1 O19 109.65(17) 2_656 .
O27 K1 O19 57.35(16) 2_656 .
O10 K1 O19 108.97(17) . .
O49 K1 O19 149.99(17) . .
O21 K1 O19 57.16(16) . .
O13 K1 O19 55.15(16) 2_656 .
O51 K1 O19 96.90(17) 2_656 .
O11 K1 O4 109.22(17) 2_656 .
O27 K1 O4 149.96(17) 2_656 .
O10 K1 O4 57.37(16) . .
O49 K1 O4 57.30(16) . .
O21 K1 O4 108.88(17) . .
O13 K1 O4 96.46(16) 2_656 .
O51 K1 O4 54.72(16) 2_656 .
O19 K1 O4 96.59(16) . .
O11 K1 O18 150.55(17) 2_656 .
O27 K1 O18 109.09(17) 2_656 .
O10 K1 O18 57.09(17) . .
O49 K1 O18 109.30(17) . .
O21 K1 O18 56.73(16) . .
O13 K1 O18 96.78(17) 2_656 .
O51 K1 O18 96.84(16) 2_656 .
O19 K1 O18 54.91(16) . .
O4 K1 O18 55.17(16) . .
O11 K1 K1 82.20(13) 2_656 2_656
O27 K1 K1 82.07(12) 2_656 2_656
O10 K1 K1 81.16(13) . 2_656
O49 K1 K1 81.94(12) . 2_656
O21 K1 K1 81.44(12) . 2_656
O13 K1 K1 129.00(14) 2_656 2_656
O51 K1 K1 128.74(13) 2_656 2_656
O19 K1 K1 128.06(11) . 2_656
O4 K1 K1 127.97(12) . 2_656
O18 K1 K1 127.25(13) . 2_656
O11 K1 W11 140.78(14) 2_656 .
O27 K1 W11 140.17(13) 2_656 .
O10 K1 W11 36.82(12) . .
O49 K1 W11 78.75(13) . .
O21 K1 W11 77.85(12) . .
O13 K1 W11 113.02(12) 2_656 .
O51 K1 W11 85.23(12) 2_656 .
O19 K1 W11 84.90(12) . .
O4 K1 W11 31.61(11) . .
O18 K1 W11 31.11(11) . .
K1 K1 W11 117.98(7) 2_656 .
O911 S911 C912 103.4(5) . .
O911 S911 C911 104.5(5) . .
C912 S911 C911 99.4(5) . .
O921 S921 C921 102.3(5) . .
O921 S921 C922 102.7(5) . .
C921 S921 C922 99.8(5) . .
O931 S931 C931 104.4(5) . .
O931 S931 C932 105.3(6) . .
C931 S931 C932 98.6(6) . .
O941 S941 C941 101.9(4) . .
O941 S941 C942 102.5(4) . .
C941 S941 C942 99.3(5) . .
O951 S951 C952 103.9(6) . .
O951 S951 C951 103.8(5) . .
C952 S951 C951 99.7(6) . .
C962 S961 O961 114.6(12) . .
C962 S961 C961 98.3(9) . .
O961 S961 C961 100.2(7) . .
O971 S971 C971 103.4(4) . .
O971 S971 C972 103.5(5) . .
C971 S971 C972 100.9(5) . .
O981 S981 C981 104.5(7) . .
O981 S981 C982 107.7(8) . .
C981 S981 C982 99.0(8) . .
O991 S991 C992 104.7(6) . .
O991 S991 C991 104.8(7) . .
C992 S991 C991 98.2(7) . .
O11 P1 O10 111.7(3) . .
O11 P1 O6 108.7(3) . .
O10 P1 O6 109.7(3) . .
O11 P1 O16 109.7(3) . .
O10 P1 O16 109.4(3) . .
O6 P1 O16 107.5(3) . .
O27 P2 O21 112.2(3) . .
O27 P2 O38 110.0(3) . .
O21 P2 O38 109.7(3) . .
O27 P2 O26 109.0(3) . .
O21 P2 O26 109.2(3) . .
O38 P2 O26 106.6(3) . .
O49 P3 O49 113.0(5) 2_656 .
O49 P3 O47 108.8(3) 2_656 2_656
O49 P3 O47 109.4(3) . 2_656
O49 P3 O47 109.4(3) 2_656 .
O49 P3 O47 108.8(3) . .
O47 P3 O47 107.2(5) 2_656 .
W15 O2 W8 119.0(3) . .
W11 O4 W12 162.4(3) . 2_656
W11 O4 K1 94.4(2) . .
W12 O4 K1 95.6(2) 2_656 .
W8 O5 W11 153.4(3) . .
P1 O6 W8 128.0(3) . .
P1 O6 W15 125.1(3) . .
W8 O6 W15 94.6(2) . .
W6 O7 W15 149.1(3) . .
W3 O9 W8 145.9(3) . .
P1 O10 W11 132.2(3) . .
P1 O10 K1 132.9(3) . .
W11 O10 K1 94.9(2) . .
P1 O11 W6 132.3(3) . .
P1 O11 K1 132.0(3) . 2_656
W6 O11 K1 95.6(2) . 2_656
W14 O13 W6 159.7(3) . .
W14 O13 K1 97.1(2) . 2_656
W6 O13 K1 96.1(2) . 2_656
W2 O14 W6 153.7(3) . .
W15 O15 W2 147.9(3) . .
P1 O16 W2 128.3(3) . .
P1 O16 W3 125.8(3) . .
W2 O16 W3 94.4(2) . .
W3 O17 W11 150.8(3) . .
W11 O18 W4 163.9(3) . .
W11 O18 K1 94.6(2) . .
W4 O18 K1 94.6(2) . .
W4 O19 W14 161.3(3) . 2_656
W4 O19 K1 96.8(2) . .
W14 O19 K1 94.8(2) 2_656 .
P2 O21 W4 132.3(3) . .
P2 O21 K1 132.1(3) . .
W4 O21 K1 95.56(19) . .
W3 O22 W2 119.7(3) . .
W9 O23 W3 159.3(3) . .
W9 O24 W4 151.5(3) . .
W4 O25 W7 148.5(3) . .
P2 O26 W9 128.1(3) . .
P2 O26 W5 124.2(3) . .
W9 O26 W5 94.4(2) . .
P2 O27 W14 132.3(3) . .
P2 O27 K1 132.2(3) . 2_656
W14 O27 K1 95.5(2) . 2_656
W2 O28 W5 162.6(3) . .
W14 O29 W5 148.2(3) . .
W10 O30 W14 152.3(3) . .
W5 O33 W9 119.3(3) . .
W7 O35 W9 148.9(3) . .
P2 O38 W10 128.4(3) . .
P2 O38 W7 124.7(3) . .
W10 O38 W7 94.9(2) . .
W5 O39 W10 148.7(3) . .
W7 O41 W10 118.5(3) . .
W10 O42 W7 161.4(3) . 2_656
W8 O44 W1 160.7(3) . 2_656
W13 O45 W15 162.4(4) . .
W1 O46 W13 149.8(3) . .
P3 O47 W13 128.3(3) . 2_656
P3 O47 W1 124.3(3) . .
W13 O47 W1 94.7(2) 2_656 .
W1 O48 W12 147.9(3) . .
P3 O49 W12 132.3(3) . 2_656
P3 O49 K1 131.6(3) . .
W12 O49 K1 96.1(2) 2_656 .
W6 O51 W12 159.8(3) . .
W6 O51 K1 96.0(2) . 2_656
W12 O51 K1 97.0(2) . 2_656
W13 O52 W12 152.3(3) . .
W1 O55 W13 119.6(3) . 2_656

loop_
_geom_bond_atom_site_label_1
_geom_bond_atom_site_label_2
_geom_bond_distance
_geom_bond_site_symmetry_2
S711 O711 1.308(15) .
S711 C701 1.332(10) .
S711 C702 1.802(10) .
C701 S721 1.849(10) .
C702 S721 1.560(9) .
S721 O721 1.536(11) .
W1 O54 1.713(6) .
W1 O46 1.896(6) .
W1 O48 1.896(6) .
W1 O55 1.916(6) .
W1 O44 1.995(6) 2_656
W1 O47 2.264(6) .
W2 O37 1.723(6) .
W2 O28 1.833(6) .
W2 O14 1.879(6) .
W2 O22 1.925(6) .
W2 O15 2.086(6) .
W2 O16 2.256(6) .
W3 O36 1.721(6) .
W3 O17 1.867(6) .
W3 O22 1.915(6) .
W3 O9 1.951(6) .
W3 O23 1.968(6) .
W3 O16 2.269(6) .
W4 O20 1.726(6) .
W4 O19 1.875(5) .
W4 O25 1.897(6) .
W4 O18 1.936(6) .
W4 O24 1.951(6) .
W4 O21 2.177(5) .
W4 K1 3.649(2) .
W5 O32 1.726(6) .
W5 O39 1.840(6) .
W5 O33 1.913(6) .
W5 O29 1.924(6) .
W5 O28 2.025(6) .
W5 O26 2.279(6) .
W6 O12 1.723(6) .
W6 O7 1.903(6) .
W6 O51 1.903(6) .
W6 O13 1.923(6) .
W6 O14 1.931(6) .
W6 O11 2.189(5) .
W6 K1 3.634(2) 2_656
W7 O40 1.719(6) .
W7 O35 1.866(6) .
W7 O41 1.911(6) .
W7 O25 1.912(6) .
W7 O42 1.996(6) 2_656
W7 O38 2.267(6) .
W8 O1 1.714(6) .
W8 O44 1.861(6) .
W8 O5 1.871(6) .
W8 O2 1.947(6) .
W8 O9 2.083(6) .
W8 O6 2.247(6) .
W9 O34 1.719(6) .
W9 O24 1.875(6) .
W9 O23 1.879(6) .
W9 O33 1.934(6) .
W9 O35 2.025(6) .
W9 O26 2.245(6) .
W10 O43 1.723(6) .
W10 O42 1.848(6) .
W10 O30 1.870(6) .
W10 O41 1.952(6) .
W10 O39 2.082(6) .
W10 O38 2.243(5) .
W11 O8 1.722(6) .
W11 O18 1.874(6) .
W11 O4 1.900(6) .
W11 O5 1.949(6) .
W11 O17 1.956(6) .
W11 O10 2.174(6) .
W11 K1 3.615(2) .
W12 O50 1.722(6) .
W12 O48 1.911(6) .
W12 O51 1.912(6) .
W12 O52 1.920(6) .
W12 O4 1.927(6) 2_656
W12 O49 2.188(6) 2_656
W12 K1 3.665(2) 2_656
W13 O53 1.716(6) .
W13 O45 1.852(6) .
W13 O52 1.890(6) .
W13 O55 1.923(6) 2_656
W13 O46 2.038(6) .
W13 O47 2.246(6) 2_656
W14 O31 1.721(6) .
W14 O29 1.882(6) .
W14 O13 1.883(6) .
W14 O30 1.938(6) .
W14 O19 1.940(5) 2_656
W14 O27 2.182(5) .
W14 K1 3.636(2) 2_656
W15 O3 1.713(6) .
W15 O7 1.903(6) .
W15 O2 1.907(6) .
W15 O15 1.913(6) .
W15 O45 1.994(6) .
W15 O6 2.273(6) .
K1 O11 2.695(6) 2_656
K1 O27 2.706(6) 2_656
K1 O10 2.707(6) .
K1 O49 2.716(6) .
K1 O21 2.726(6) .
K1 O13 2.887(6) 2_656
K1 O51 2.902(6) 2_656
K1 O19 2.917(6) .
K1 O4 2.934(6) .
K1 O18 2.943(6) .
K1 K1 3.294(4) 2_656
S911 O911 1.518(8) .
S911 C912 1.781(10) .
S911 C911 1.796(10) .
S921 O921 1.544(7) .
S921 C921 1.776(9) .
S921 C922 1.786(10) .
S931 O931 1.504(8) .
S931 C931 1.792(11) .
S931 C932 1.795(13) .
S941 O941 1.574(7) .
S941 C941 1.787(10) .
S941 C942 1.795(9) .
S951 O951 1.554(9) .
S951 C952 1.764(13) .
S951 C951 1.784(12) .
S961 C962 1.688(17) .
S961 O961 1.790(17) .
S961 C961 1.802(15) .
S971 O971 1.547(8) .
S971 C971 1.778(10) .
S971 C972 1.785(10) .
S981 O981 1.517(13) .
S981 C981 1.758(13) .
S981 C982 1.785(17) .
S991 O991 1.548(10) .
S991 C992 1.751(13) .
S991 C991 1.752(16) .
P1 O11 1.517(6) .
P1 O10 1.519(6) .
P1 O6 1.562(6) .
P1 O16 1.563(6) .
P2 O27 1.515(6) .
P2 O21 1.516(6) .
P2 O38 1.558(6) .
P2 O26 1.563(6) .
P3 O49 1.519(6) 2_656
P3 O49 1.519(6) .
P3 O47 1.575(6) 2_656
P3 O47 1.576(6) .
O4 W12 1.927(6) 2_656
O11 K1 2.695(6) 2_656
O13 K1 2.887(6) 2_656
O19 W14 1.940(5) 2_656
O27 K1 2.706(6) 2_656
O42 W7 1.996(6) 2_656
O44 W1 1.995(6) 2_656
O47 W13 2.245(6) 2_656
O49 W12 2.188(6) 2_656
O51 K1 2.902(6) 2_656
O55 W13 1.923(6) 2_656

loop_
_geom_torsion_atom_site_label_1
_geom_torsion_atom_site_label_2
_geom_torsion_atom_site_label_3
_geom_torsion_atom_site_label_4
_geom_torsion
_geom_torsion_site_symmetry_1
_geom_torsion_site_symmetry_4
O711 S711 C701 S721 -109.6(9) . .
C702 S711 C701 S721 0.7(5) . .
O711 S711 C702 S721 126.5(7) . .
C701 S711 C702 S721 -0.9(6) . .
S711 C702 S721 O721 -102.8(5) . .
S711 C702 S721 C701 0.6(4) . .
S711 C701 S721 O721 95.4(6) . .
S711 C701 S721 C702 -0.8(6) . .
O1 W8 O5 W11 -133.1(8) . .
O44 W8 O5 W11 125.5(8) . .
O2 W8 O5 W11 16.6(13) . .
O9 W8 O5 W11 -42.8(8) . .
O6 W8 O5 W11 37.7(8) . .
O11 P1 O6 W8 172.0(4) . .
O10 P1 O6 W8 49.6(5) . .
O16 P1 O6 W8 -69.3(4) . .
O11 P1 O6 W15 -55.7(4) . .
O10 P1 O6 W15 -178.1(3) . .
O16 P1 O6 W15 63.0(4) . .
O11 P1 O10 W11 -179.8(4) . .
O6 P1 O10 W11 -59.2(5) . .
O16 P1 O10 W11 58.5(5) . .
O11 P1 O10 K1 0.1(5) . .
O6 P1 O10 K1 120.7(4) . .
O16 P1 O10 K1 -121.6(4) . .
O10 P1 O11 W6 -179.8(4) . .
O6 P1 O11 W6 59.0(5) . .
O16 P1 O11 W6 -58.3(5) . .
O10 P1 O11 K1 -1.5(5) . 2_656
O6 P1 O11 K1 -122.6(4) . 2_656
O16 P1 O11 K1 120.0(4) . 2_656
O31 W14 O13 W6 -92.3(9) . .
O29 W14 O13 W6 6.1(9) . .
O30 W14 O13 W6 95.3(13) . .
O19 W14 O13 W6 171.1(9) 2_656 .
O27 W14 O13 W6 89.3(9) . .
K1 W14 O13 W6 129.9(10) 2_656 .
O31 W14 O13 K1 137.8(2) . 2_656
O29 W14 O13 K1 -123.8(2) . 2_656
O30 W14 O13 K1 -34.6(10) . 2_656
O19 W14 O13 K1 41.2(2) 2_656 2_656
O27 W14 O13 K1 -40.62(19) . 2_656
O37 W2 O14 W6 -132.2(7) . .
O28 W2 O14 W6 125.9(7) . .
O22 W2 O14 W6 15.1(12) . .
O15 W2 O14 W6 -41.0(7) . .
O16 W2 O14 W6 38.9(7) . .
O11 P1 O16 W2 48.3(5) . .
O10 P1 O16 W2 171.2(4) . .
O6 P1 O16 W2 -69.8(5) . .
O11 P1 O16 W3 -178.1(3) . .
O10 P1 O16 W3 -55.2(5) . .
O6 P1 O16 W3 63.9(4) . .
O36 W3 O17 W11 131.9(7) . .
O22 W3 O17 W11 -50.5(11) . .
O9 W3 O17 W11 35.1(7) . .
O23 W3 O17 W11 -132.9(7) . .
O16 W3 O17 W11 -48.3(7) . .
O8 W11 O18 W4 -95.1(12) . .
O4 W11 O18 W4 165.8(12) . .
O5 W11 O18 W4 70.3(18) . .
O17 W11 O18 W4 -0.4(12) . .
O10 W11 O18 W4 82.9(12) . .
K1 W11 O18 W4 124.7(12) . .
O8 W11 O18 K1 140.2(2) . .
O4 W11 O18 K1 41.1(2) . .
O5 W11 O18 K1 -54.4(11) . .
O17 W11 O18 K1 -125.1(2) . .
O10 W11 O18 K1 -41.83(18) . .
O20 W4 O19 W14 -94.2(10) . 2_656
O25 W4 O19 W14 3.1(10) . 2_656
O18 W4 O19 W14 169.0(10) . 2_656
O24 W4 O19 W14 89.4(14) . 2_656
O21 W4 O19 W14 87.3(10) . 2_656
K1 W4 O19 W14 127.9(11) . 2_656
O20 W4 O19 K1 137.9(2) . .
O25 W4 O19 K1 -124.8(2) . .
O18 W4 O19 K1 41.2(2) . .
O24 W4 O19 K1 -38.5(10) . .
O21 W4 O19 K1 -40.59(19) . .
O27 P2 O21 W4 179.4(4) . .
O38 P2 O21 W4 56.9(5) . .
O26 P2 O21 W4 -59.6(5) . .
O27 P2 O21 K1 0.9(5) . .
O38 P2 O21 K1 -121.6(4) . .
O26 P2 O21 K1 121.8(4) . .
O34 W9 O23 W3 -117.2(9) . .
O24 W9 O23 W3 -15.3(10) . .
O33 W9 O23 W3 143.6(9) . .
O35 W9 O23 W3 59.4(17) . .
O26 W9 O23 W3 70.4(9) . .
O34 W9 O24 W4 -129.4(7) . .
O23 W9 O24 W4 131.0(7) . .
O33 W9 O24 W4 28.7(11) . .
O35 W9 O24 W4 -37.3(7) . .
O26 W9 O24 W4 43.5(7) . .
O20 W4 O25 W7 -130.2(6) . .
O19 W4 O25 W7 130.6(6) . .
O18 W4 O25 W7 26.3(14) . .
O24 W4 O25 W7 -35.4(6) . .
O21 W4 O25 W7 47.6(6) . .
K1 W4 O25 W7 82.3(6) . .
O27 P2 O26 W9 172.6(4) . .
O21 P2 O26 W9 49.8(5) . .
O38 P2 O26 W9 -68.7(4) . .
O27 P2 O26 W5 -56.7(4) . .
O21 P2 O26 W5 -179.5(3) . .
O38 P2 O26 W5 62.0(4) . .
O21 P2 O27 W14 179.5(4) . .
O38 P2 O27 W14 -58.0(5) . .
O26 P2 O27 W14 58.5(5) . .
O21 P2 O27 K1 -1.7(5) . 2_656
O38 P2 O27 K1 120.7(4) . 2_656
O26 P2 O27 K1 -122.7(4) . 2_656
O37 W2 O28 W5 -109.9(11) . .
O14 W2 O28 W5 -6.5(11) . .
O22 W2 O28 W5 151.5(11) . .
O15 W2 O28 W5 66.2(17) . .
O16 W2 O28 W5 79.1(11) . .
O31 W14 O29 W5 -126.4(6) . .
O13 W14 O29 W5 134.5(6) . .
O30 W14 O29 W5 -31.0(6) . .
O19 W14 O29 W5 35.8(14) 2_656 .
O27 W14 O29 W5 52.2(6) . .
K1 W14 O29 W5 86.6(6) 2_656 .
O43 W10 O30 W14 -132.2(7) . .
O42 W10 O30 W14 126.7(7) . .
O41 W10 O30 W14 17.8(12) . .
O39 W10 O30 W14 -39.7(7) . .
O38 W10 O30 W14 40.4(7) . .
O40 W7 O35 W9 -133.2(6) . .
O41 W7 O35 W9 127.1(6) . .
O25 W7 O35 W9 -31.4(6) . .
O42 W7 O35 W9 29.2(13) 2_656 .
O38 W7 O35 W9 54.4(6) . .
O27 P2 O38 W10 47.3(5) . .
O21 P2 O38 W10 171.2(3) . .
O26 P2 O38 W10 -70.7(4) . .
O27 P2 O38 W7 -179.7(3) . .
O21 P2 O38 W7 -55.9(4) . .
O26 P2 O38 W7 62.3(4) . .
O32 W5 O39 W10 -133.4(6) . .
O33 W5 O39 W10 125.7(6) . .
O29 W5 O39 W10 -31.3(6) . .
O28 W5 O39 W10 26.5(13) . .
O26 W5 O39 W10 53.5(6) . .
O43 W10 O42 W7 -105.9(11) . 2_656
O30 W10 O42 W7 -3.5(11) . 2_656
O41 W10 O42 W7 155.4(11) . 2_656
O39 W10 O42 W7 74.5(16) . 2_656
O38 W10 O42 W7 82.5(11) . 2_656
O1 W8 O44 W1 -116.0(10) . 2_656
O5 W8 O44 W1 -12.9(11) . 2_656
O2 W8 O44 W1 145.7(10) . 2_656
O9 W8 O44 W1 64.1(18) . 2_656
O6 W8 O44 W1 72.8(10) . 2_656
O53 W13 O45 W15 -116.6(12) . .
O52 W13 O45 W15 -13.5(12) . .
O55 W13 O45 W15 145.4(11) 2_656 .
O46 W13 O45 W15 53.4(18) . .
O47 W13 O45 W15 72.7(12) 2_656 .
O54 W1 O46 W13 -130.3(6) . .
O48 W1 O46 W13 -28.2(6) . .
O55 W1 O46 W13 129.4(6) . .
O44 W1 O46 W13 36.6(14) 2_656 .
O47 W1 O46 W13 57.4(6) . .
O49 P3 O47 W13 173.4(4) 2_656 2_656
O49 P3 O47 W13 49.5(5) . 2_656
O47 P3 O47 W13 -68.7(3) 2_656 2_656
O49 P3 O47 W1 -54.9(5) 2_656 .
O49 P3 O47 W1 -178.8(3) . .
O47 P3 O47 W1 63.0(3) 2_656 .
O54 W1 O48 W12 126.8(6) . .
O46 W1 O48 W12 28.1(6) . .
O55 W1 O48 W12 -67.0(10) . .
O44 W1 O48 W12 -138.1(6) 2_656 .
O47 W1 O48 W12 -55.6(6) . .
O49 P3 O49 W12 179.6(5) 2_656 2_656
O47 P3 O49 W12 58.2(5) 2_656 2_656
O47 P3 O49 W12 -58.7(5) . 2_656
O49 P3 O49 K1 -0.3(2) 2_656 .
O47 P3 O49 K1 -121.7(4) 2_656 .
O47 P3 O49 K1 121.4(4) . .
O53 W13 O52 W12 -133.2(7) . .
O45 W13 O52 W12 126.0(7) . .
O55 W13 O52 W12 18.9(12) 2_656 .
O46 W13 O52 W12 -41.0(7) . .
O47 W13 O52 W12 38.8(7) 2_656 .

loop_
_platon_squeeze_void_nr
_platon_squeeze_void_average_x
_platon_squeeze_void_average_y
_platon_squeeze_void_average_z
_platon_squeeze_void_volume
_platon_squeeze_void_count_electrons
_platon_squeeze_void_content
1 0.000 0.000 -0.009 2253 270 ' '
2 0.500 0.500 -0.012 2253 270 ' '
3 0.016 0.292 0.055 17 2 ' '
4 0.516 0.792 0.055 17 2 ' '
5 0.984 0.292 0.445 17 2 ' '
6 0.484 0.792 0.445 17 2 ' '
7 0.516 0.208 0.555 17 2 ' '
8 0.016 0.708 0.555 17 2 ' '
9 0.484 0.208 0.945 17 2 ' '
10 0.984 0.708 0.945 17 2 ' '
